data_7063016
loop_
_publ_author_name
'Saren, Dama'
'Zangrando, Ennio'
'Puschmann, Horst'
'Manna, Subal Chandra'

_publ_section_title
;
 Tridentate chelating ligand based fluorescent Zn(ii) coordination
 compounds for highly selective detection of picric acid
;
_journal_issue 11
_journal_name_full 'New Journal of Chemistry'
_journal_page_first 4821
_journal_page_last 4830
_journal_paper_doi 10.1039/D3NJ05089K
_journal_volume 48
_journal_year 2024
_chemical_formula_moiety 'C34 H26 N10 O2 Zn2'
_chemical_formula_sum 'C34 H26 N10 O2 Zn2'
_chemical_formula_weight 737.39
_space_group_crystal_system triclinic
_space_group_IT_number 2
_space_group_name_Hall '-P 1'
_space_group_name_H-M_alt 'P -1'
_atom_sites_solution_hydrogens geom
_audit_creation_method SHELXL-2018/3
_audit_update_record
;
2023-01-26 deposited with the CCDC.	2024-02-14 downloaded from the CCDC.
;
_cell_angle_alpha 110.720(4)
_cell_angle_beta 98.140(3)
_cell_angle_gamma 91.539(4)
_cell_formula_units_Z 4
_cell_length_a 11.3596(5)
_cell_length_b 16.6853(8)
_cell_length_c 17.5651(7)
_cell_measurement_reflns_used 9847
_cell_measurement_temperature 293(2)
_cell_measurement_theta_max 28.75
_cell_measurement_theta_min 2.37
_cell_volume 3071.9(3)
_computing_cell_refinement 'CrysAlisPro 1.171.41.31a (Rigaku OD, 2019)'
_computing_data_collection 'CrysAlisPro 1.171.41.31a (Rigaku OD, 2019)'
_computing_data_reduction 'CrysAlisPro 1.171.41.31a (Rigaku OD, 2019)'
_computing_structure_refinement 'SHELXL-2018/3 (Sheldrick, 2018)'
_computing_structure_solution 'SHELXT  (Sheldrick, 2015)'
_diffrn_ambient_temperature 293(2)
_diffrn_measured_fraction_theta_full 0.998
_diffrn_measured_fraction_theta_max 0.838
_diffrn_measurement_device_type 'Xcalibur, Sapphire3'
_diffrn_measurement_method '\w scans'
_diffrn_radiation_type MoK\a
_diffrn_radiation_wavelength 0.71073
_diffrn_reflns_av_R_equivalents 0.0322
_diffrn_reflns_av_unetI/netI 0.0584
_diffrn_reflns_Laue_measured_fraction_full 0.998
_diffrn_reflns_Laue_measured_fraction_max 0.838
_diffrn_reflns_limit_h_max 15
_diffrn_reflns_limit_h_min -14
_diffrn_reflns_limit_k_max 20
_diffrn_reflns_limit_k_min -22
_diffrn_reflns_limit_l_max 22
_diffrn_reflns_limit_l_min -14
_diffrn_reflns_number 26610
_diffrn_reflns_point_group_measured_fraction_full 0.998
_diffrn_reflns_point_group_measured_fraction_max 0.838
_diffrn_reflns_theta_full 25.242
_diffrn_reflns_theta_max 29.366
_diffrn_reflns_theta_min 2.117
_diffrn_source 'fine focus'
_exptl_absorpt_coefficient_mu 1.613
_exptl_absorpt_correction_T_max 0.854
_exptl_absorpt_correction_T_min 0.686
_exptl_absorpt_correction_type analytical
_exptl_absorpt_process_details
;
CrysAlisPro 1.171.41.31a (Rigaku Oxford Diffraction, 2019)
Analytical numeric absorption correction using a multifaceted crystal model based on expressions derived by Clark, R. C. & Reid, J. S. (1995). Acta Cryst. A51, 887-897
Empirical absorption correction using spherical harmonics,
implemented in SCALE3 ABSPACK scaling algorithm.
;
_exptl_crystal_colour colourless
_exptl_crystal_density_diffrn 1.594
_exptl_crystal_description block
_exptl_crystal_F_000 1504
_exptl_crystal_size_max 0.678
_exptl_crystal_size_mid 0.482
_exptl_crystal_size_min 0.243
_refine_diff_density_max 0.465
_refine_diff_density_min -0.457
_refine_diff_density_rms 0.082
_refine_ls_extinction_method none
_refine_ls_goodness_of_fit_ref 1.029
_refine_ls_hydrogen_treatment constr
_refine_ls_matrix_type full
_refine_ls_number_parameters 865
_refine_ls_number_reflns 14148
_refine_ls_number_restraints 0
_refine_ls_restrained_S_all 1.029
_refine_ls_R_factor_all 0.0581
_refine_ls_R_factor_gt 0.0403
_refine_ls_shift/su_max 0.002
_refine_ls_shift/su_mean 0.000
_refine_ls_structure_factor_coef Fsqd
_refine_ls_weighting_details 'w=1/[\s^2^(Fo^2^)+(0.0378P)^2^+0.5056P] where P=(Fo^2^+2Fc^2^)/3'
_refine_ls_weighting_scheme calc
_refine_ls_wR_factor_gt 0.0853
_refine_ls_wR_factor_ref 0.0933
_reflns_Friedel_coverage 0.000
_reflns_number_gt 11157
_reflns_number_total 14148
_reflns_threshold_expression 'I > 2\s(I)'
_cod_data_source_file d3nj05089k2.cif
_cod_data_source_block 2
_cod_depositor_comments 'Adding full bibliography for 7063016--7063017.cif.'
_cod_original_cell_volume 3071.9(2)
_cod_database_code 7063016
_shelx_shelxl_version_number 2018/3
_shelx_space_group_comment
;
The symmetry employed for this shelxl refinement is uniquely defined
by the following loop, which should always be used as a source of
symmetry information in preference to the above space-group names.
They are only intended as comments.
;

loop_
_space_group_symop_operation_xyz
'x, y, z'
'-x, -y, -z'

loop_
_atom_site_label
_atom_site_type_symbol
_atom_site_fract_x
_atom_site_fract_y
_atom_site_fract_z
_atom_site_U_iso_or_equiv
_atom_site_adp_type
_atom_site_occupancy
_atom_site_site_symmetry_order
_atom_site_calc_flag
_atom_site_refinement_flags_posn
_atom_site_refinement_flags_adp
_atom_site_refinement_flags_occupancy
_atom_site_disorder_assembly
_atom_site_disorder_group
Zn1 Zn 0.37537(2) 0.10500(2) 0.25693(2) 0.01999(8) Uani 1 1 d . . . . .
Zn2 Zn 0.50168(2) 0.29174(2) 0.36244(2) 0.01739(8) Uani 1 1 d . . . . .
O1 O 0.44339(15) 0.04804(12) 0.15728(12) 0.0243(4) Uani 1 1 d . . . . .
O2 O 0.37940(14) 0.23053(11) 0.25483(11) 0.0198(4) Uani 1 1 d . . . . .
N1 N 0.34801(17) -0.01362(14) 0.26718(14) 0.0208(5) Uani 1 1 d . . . . .
N2 N 0.21567(18) 0.11825(14) 0.30719(14) 0.0222(5) Uani 1 1 d . . . . .
N3 N 0.54128(17) 0.37727(13) 0.30908(14) 0.0189(5) Uani 1 1 d . . . . .
N4 N 0.68240(17) 0.33132(14) 0.41941(13) 0.0188(5) Uani 1 1 d . . . . .
N9 N 0.52025(17) 0.16363(14) 0.34980(14) 0.0198(5) Uani 1 1 d . . . . .
N10 N 0.61587(19) 0.13447(14) 0.33686(15) 0.0245(5) Uani 1 1 d . . . . .
N11 N 0.7068(2) 0.10829(17) 0.32630(18) 0.0395(7) Uani 1 1 d . . . . .
N12 N 0.4046(2) 0.3390(2) 0.45092(16) 0.0436(8) Uani 1 1 d . . . . .
N13 N 0.31071(19) 0.36568(14) 0.45287(14) 0.0219(5) Uani 1 1 d . . . . .
N14 N 0.2183(2) 0.39095(19) 0.45916(18) 0.0470(8) Uani 1 1 d . . . . .
C1 C 0.5000(2) -0.02180(17) 0.14225(17) 0.0220(6) Uani 1 1 d . . . . .
C2 C 0.5849(2) -0.03323(18) 0.08671(17) 0.0245(6) Uani 1 1 d . . . . .
H2 H 0.593480 0.007083 0.062016 0.029 Uiso 1 1 calc R U . . .
C3 C 0.6528(2) -0.10087(18) 0.06921(17) 0.0268(6) Uani 1 1 d . . . . .
H3 H 0.708095 -0.105189 0.033898 0.032 Uiso 1 1 calc R U . . .
C4 C 0.6415(2) -0.16555(17) 0.10378(17) 0.0254(6) Uani 1 1 d . . . . .
C5 C 0.7156(2) -0.23465(19) 0.08684(19) 0.0322(7) Uani 1 1 d . . . . .
H5 H 0.771808 -0.237871 0.052424 0.039 Uiso 1 1 calc R U . . .
C6 C 0.7059(3) -0.29645(19) 0.1201(2) 0.0358(8) Uani 1 1 d . . . . .
H6 H 0.756460 -0.340665 0.109657 0.043 Uiso 1 1 calc R U . . .
C7 C 0.6199(3) -0.2928(2) 0.1696(2) 0.0400(8) Uani 1 1 d . . . . .
H7 H 0.612081 -0.335723 0.191267 0.048 Uiso 1 1 calc R U . . .
C8 C 0.5453(3) -0.22648(19) 0.1875(2) 0.0352(7) Uani 1 1 d . . . . .
H8 H 0.488725 -0.225315 0.221282 0.042 Uiso 1 1 calc R U . . .
C9 C 0.5542(2) -0.16051(17) 0.15500(17) 0.0245(6) Uani 1 1 d . . . . .
C10 C 0.4827(2) -0.08667(17) 0.17494(17) 0.0211(6) Uani 1 1 d . . . . .
C11 C 0.3945(2) -0.08217(17) 0.22751(17) 0.0226(6) Uani 1 1 d . . . . .
H11 H 0.369337 -0.133006 0.233103 0.027 Uiso 1 1 calc R U . . .
C12 C 0.2605(2) -0.01945(18) 0.31844(18) 0.0244(6) Uani 1 1 d . . . . .
H12A H 0.301144 -0.017788 0.371464 0.029 Uiso 1 1 calc R U . . .
H12B H 0.211838 -0.073620 0.292180 0.029 Uiso 1 1 calc R U . . .
C13 C 0.1822(2) 0.05375(17) 0.33092(16) 0.0211(6) Uani 1 1 d . . . . .
C14 C 0.0817(2) 0.05609(18) 0.36833(17) 0.0267(6) Uani 1 1 d . . . . .
H14 H 0.062219 0.012485 0.386902 0.032 Uiso 1 1 calc R U . . .
C15 C 0.0113(2) 0.1240(2) 0.37753(18) 0.0313(7) Uani 1 1 d . . . . .
H15 H -0.057841 0.125566 0.400529 0.038 Uiso 1 1 calc R U . . .
C16 C 0.0449(2) 0.1897(2) 0.35211(19) 0.0323(7) Uani 1 1 d . . . . .
H16 H -0.001405 0.235893 0.357448 0.039 Uiso 1 1 calc R U . . .
C17 C 0.1480(2) 0.18519(19) 0.31890(18) 0.0278(6) Uani 1 1 d . . . . .
H17 H 0.172092 0.230401 0.303831 0.033 Uiso 1 1 calc R U . . .
C21 C 0.3236(2) 0.26776(17) 0.20599(16) 0.0200(6) Uani 1 1 d . . . . .
C22 C 0.2169(2) 0.22337(19) 0.15229(17) 0.0278(6) Uani 1 1 d . . . . .
H22 H 0.193139 0.168588 0.149769 0.033 Uiso 1 1 calc R U . . .
C23 C 0.1492(2) 0.2596(2) 0.10475(18) 0.0341(7) Uani 1 1 d . . . . .
H23 H 0.078247 0.230235 0.072330 0.041 Uiso 1 1 calc R U . . .
C24 C 0.1850(2) 0.3413(2) 0.10380(18) 0.0323(7) Uani 1 1 d . . . . .
C25 C 0.1142(3) 0.3798(3) 0.0543(2) 0.0435(9) Uani 1 1 d . . . . .
H25 H 0.041228 0.351925 0.024092 0.052 Uiso 1 1 calc R U . . .
C26 C 0.1509(3) 0.4560(2) 0.0503(2) 0.0456(10) Uani 1 1 d . . . . .
H26 H 0.104166 0.479631 0.016998 0.055 Uiso 1 1 calc R U . . .
C27 C 0.2593(3) 0.4986(2) 0.09652(19) 0.0390(8) Uani 1 1 d . . . . .
H27 H 0.284575 0.550826 0.093800 0.047 Uiso 1 1 calc R U . . .
C28 C 0.3298(3) 0.46461(19) 0.14626(18) 0.0300(7) Uani 1 1 d . . . . .
H28 H 0.401296 0.494639 0.177058 0.036 Uiso 1 1 calc R U . . .
C29 C 0.2949(2) 0.38454(18) 0.15110(16) 0.0236(6) Uani 1 1 d . . . . .
C30 C 0.3651(2) 0.34627(17) 0.20337(16) 0.0195(6) Uani 1 1 d . . . . .
C31 C 0.4791(2) 0.38990(17) 0.24829(16) 0.0204(6) Uani 1 1 d . . . . .
H31 H 0.510746 0.431529 0.231249 0.024 Uiso 1 1 calc R U . . .
C32 C 0.6536(2) 0.43082(17) 0.34730(17) 0.0240(6) Uani 1 1 d . . . . .
H32A H 0.636674 0.487283 0.382781 0.029 Uiso 1 1 calc R U . . .
H32B H 0.693868 0.437934 0.304681 0.029 Uiso 1 1 calc R U . . .
C33 C 0.7338(2) 0.39099(16) 0.39710(16) 0.0201(5) Uani 1 1 d . . . . .
C34 C 0.8544(2) 0.41763(18) 0.42157(18) 0.0276(6) Uani 1 1 d . . . . .
H34 H 0.888294 0.458680 0.404819 0.033 Uiso 1 1 calc R U . . .
C35 C 0.9233(2) 0.38264(19) 0.47097(18) 0.0305(7) Uani 1 1 d . . . . .
H35 H 1.004293 0.399689 0.487957 0.037 Uiso 1 1 calc R U . . .
C36 C 0.8701(2) 0.32164(19) 0.49497(18) 0.0289(7) Uani 1 1 d . . . . .
H36 H 0.914547 0.297383 0.528655 0.035 Uiso 1 1 calc R U . . .
C37 C 0.7506(2) 0.29780(17) 0.46807(17) 0.0230(6) Uani 1 1 d . . . . .
H37 H 0.715146 0.256722 0.484066 0.028 Uiso 1 1 calc R U . . .
Zn3 Zn 0.99975(2) 0.60413(2) 0.25580(2) 0.01728(8) Uani 1 1 d . . . . .
Zn4 Zn 0.93098(2) 0.79325(2) 0.35384(2) 0.01772(8) Uani 1 1 d . . . . .
O3 O 0.88024(14) 0.54889(11) 0.15765(11) 0.0221(4) Uani 1 1 d . . . . .
O4 O 1.00488(14) 0.72706(11) 0.24889(11) 0.0197(4) Uani 1 1 d . . . . .
N5 N 1.02033(17) 0.48542(14) 0.26611(13) 0.0182(5) Uani 1 1 d . . . . .
N6 N 1.18348(17) 0.61508(14) 0.30248(13) 0.0186(5) Uani 1 1 d . . . . .
N7 N 0.87569(16) 0.87258(13) 0.29313(14) 0.0183(5) Uani 1 1 d . . . . .
N8 N 0.77649(17) 0.83590(14) 0.40788(14) 0.0201(5) Uani 1 1 d . . . . .
N15 N 0.90073(17) 0.66693(14) 0.34857(14) 0.0198(5) Uani 1 1 d . . . . .
N16 N 0.79713(19) 0.63689(14) 0.33534(15) 0.0243(5) Uani 1 1 d . . . . .
N17 N 0.7002(2) 0.61026(16) 0.32430(18) 0.0371(7) Uani 1 1 d . . . . .
N18 N 1.0646(2) 0.85631(18) 0.44301(16) 0.0398(7) Uani 1 1 d . . . . .
N19 N 1.1678(2) 0.86622(14) 0.44766(14) 0.0244(5) Uani 1 1 d . . . . .
N20 N 1.2703(2) 0.87741(18) 0.45682(19) 0.0450(7) Uani 1 1 d . . . . .
C41 C 1.04005(19) 0.75757(16) 0.19494(16) 0.0173(5) Uani 1 1 d . . . . .
C42 C 1.1165(2) 0.70858(17) 0.14097(17) 0.0220(6) Uani 1 1 d . . . . .
H42 H 1.134023 0.654668 0.141608 0.026 Uiso 1 1 calc R U . . .
C43 C 1.1642(2) 0.73893(18) 0.08884(17) 0.0258(6) Uani 1 1 d . . . . .
H43 H 1.215027 0.705895 0.055473 0.031 Uiso 1 1 calc R U . . .
C44 C 1.1383(2) 0.81975(18) 0.08409(17) 0.0220(6) Uani 1 1 d . . . . .
C45 C 1.1924(2) 0.8524(2) 0.03154(18) 0.0306(7) Uani 1 1 d . . . . .
H45 H 1.244846 0.819860 -0.000697 0.037 Uiso 1 1 calc R U . . .
C46 C 1.1687(3) 0.9303(2) 0.02778(19) 0.0340(7) Uani 1 1 d . . . . .
H46 H 1.204482 0.950930 -0.006846 0.041 Uiso 1 1 calc R U . . .
C47 C 1.0899(2) 0.97937(19) 0.07646(19) 0.0301(7) Uani 1 1 d . . . . .
H47 H 1.074083 1.032938 0.074151 0.036 Uiso 1 1 calc R U . . .
C48 C 1.0355(2) 0.94955(18) 0.12762(17) 0.0244(6) Uani 1 1 d . . . . .
H48 H 0.983521 0.983408 0.159206 0.029 Uiso 1 1 calc R U . . .
C49 C 1.0570(2) 0.86834(17) 0.13324(16) 0.0194(6) Uani 1 1 d . . . . .
C50 C 1.0056(2) 0.83541(16) 0.18829(16) 0.0167(5) Uani 1 1 d . . . . .
C51 C 0.9152(2) 0.88215(16) 0.23160(16) 0.0184(5) Uani 1 1 d . . . . .
H51 H 0.881995 0.923536 0.212967 0.022 Uiso 1 1 calc R U . . .
C52 C 0.7838(2) 0.92794(17) 0.32765(18) 0.0226(6) Uani 1 1 d . . . . .
H52A H 0.725227 0.931109 0.283127 0.027 Uiso 1 1 calc R U . . .
H52B H 0.820082 0.985580 0.359576 0.027 Uiso 1 1 calc R U . . .
C53 C 0.7227(2) 0.89393(17) 0.38193(16) 0.0200(6) Uani 1 1 d . . . . .
C54 C 0.6160(2) 0.92476(18) 0.40651(17) 0.0248(6) Uani 1 1 d . . . . .
H54 H 0.579791 0.965284 0.388001 0.030 Uiso 1 1 calc R U . . .
C55 C 0.5650(2) 0.89411(19) 0.45879(18) 0.0291(7) Uani 1 1 d . . . . .
H55 H 0.493492 0.913422 0.475540 0.035 Uiso 1 1 calc R U . . .
C56 C 0.6210(2) 0.83468(18) 0.48586(17) 0.0268(6) Uani 1 1 d . . . . .
H56 H 0.588429 0.813750 0.521524 0.032 Uiso 1 1 calc R U . . .
C57 C 0.7263(2) 0.80677(18) 0.45917(17) 0.0238(6) Uani 1 1 d . . . . .
H57 H 0.763921 0.766414 0.477214 0.029 Uiso 1 1 calc R U . . .
C61 C 0.8127(2) 0.47841(17) 0.14130(16) 0.0200(6) Uani 1 1 d . . . . .
C62 C 0.7035(2) 0.46606(18) 0.08459(17) 0.0240(6) Uani 1 1 d . . . . .
H62 H 0.686270 0.507200 0.061087 0.029 Uiso 1 1 calc R U . . .
C63 C 0.6250(2) 0.39651(17) 0.06428(17) 0.0233(6) Uani 1 1 d . . . . .
H63 H 0.555181 0.391288 0.027479 0.028 Uiso 1 1 calc R U . . .
C64 C 0.6465(2) 0.33136(17) 0.09780(16) 0.0213(6) Uani 1 1 d . . . . .
C65 C 0.5607(2) 0.26110(18) 0.07950(18) 0.0252(6) Uani 1 1 d . . . . .
H65 H 0.490403 0.256788 0.043431 0.030 Uiso 1 1 calc R U . . .
C66 C 0.5788(2) 0.19970(18) 0.11362(18) 0.0268(6) Uani 1 1 d . . . . .
H66 H 0.521767 0.153882 0.100758 0.032 Uiso 1 1 calc R U . . .
C67 C 0.6841(2) 0.20650(18) 0.16809(18) 0.0277(6) Uani 1 1 d . . . . .
H67 H 0.696724 0.165125 0.191902 0.033 Uiso 1 1 calc R U . . .
C68 C 0.7693(2) 0.27381(17) 0.18695(17) 0.0247(6) Uani 1 1 d . . . . .
H68 H 0.838659 0.276843 0.223371 0.030 Uiso 1 1 calc R U . . .
C69 C 0.7544(2) 0.33846(16) 0.15251(16) 0.0197(5) Uani 1 1 d . . . . .
C70 C 0.8393(2) 0.41311(16) 0.17365(16) 0.0183(5) Uani 1 1 d . . . . .
C71 C 0.9507(2) 0.41711(17) 0.22559(16) 0.0182(5) Uani 1 1 d . . . . .
H71 H 0.974447 0.365910 0.230268 0.022 Uiso 1 1 calc R U . . .
C72 C 1.1317(2) 0.47776(17) 0.31437(17) 0.0201(6) Uani 1 1 d . . . . .
H72A H 1.163011 0.423547 0.286131 0.024 Uiso 1 1 calc R U . . .
H72B H 1.116992 0.478214 0.367590 0.024 Uiso 1 1 calc R U . . .
C73 C 1.2220(2) 0.55105(16) 0.32671(15) 0.0178(5) Uani 1 1 d . . . . .
C74 C 1.3389(2) 0.55162(18) 0.36266(17) 0.0235(6) Uani 1 1 d . . . . .
H74 H 1.362648 0.507310 0.380325 0.028 Uiso 1 1 calc R U . . .
C75 C 1.4200(2) 0.61935(19) 0.37187(17) 0.0271(6) Uani 1 1 d . . . . .
H75 H 1.499192 0.620868 0.395229 0.033 Uiso 1 1 calc R U . . .
C76 C 1.3813(2) 0.68430(19) 0.34584(18) 0.0285(7) Uani 1 1 d . . . . .
H76 H 1.434373 0.729792 0.350445 0.034 Uiso 1 1 calc R U . . .
C77 C 1.2632(2) 0.68115(18) 0.31295(17) 0.0245(6) Uani 1 1 d . . . . .
H77 H 1.237187 0.726277 0.297312 0.029 Uiso 1 1 calc R U . . .

loop_
_atom_site_aniso_label
_atom_site_aniso_U_11
_atom_site_aniso_U_22
_atom_site_aniso_U_33
_atom_site_aniso_U_23
_atom_site_aniso_U_13
_atom_site_aniso_U_12
Zn1 0.01935(15) 0.01829(17) 0.02351(18) 0.00789(14) 0.00645(13) 0.00086(11)
Zn2 0.01661(14) 0.01995(17) 0.01813(17) 0.00956(13) 0.00350(12) 0.00308(11)
O1 0.0299(10) 0.0207(11) 0.0268(11) 0.0113(9) 0.0113(8) 0.0064(8)
O2 0.0197(8) 0.0193(10) 0.0205(10) 0.0087(8) 0.0005(7) 0.0003(7)
N1 0.0213(11) 0.0194(13) 0.0211(13) 0.0065(10) 0.0040(9) 0.0003(9)
N2 0.0230(11) 0.0239(13) 0.0180(12) 0.0050(10) 0.0047(9) 0.0001(9)
N3 0.0226(11) 0.0165(12) 0.0176(12) 0.0064(10) 0.0023(9) 0.0027(8)
N4 0.0198(10) 0.0203(12) 0.0159(12) 0.0053(10) 0.0045(9) 0.0057(9)
N9 0.0179(10) 0.0200(12) 0.0247(13) 0.0116(10) 0.0041(9) 0.0026(9)
N10 0.0262(12) 0.0203(13) 0.0289(14) 0.0132(11) -0.0008(10) 0.0008(9)
N11 0.0273(13) 0.0346(17) 0.054(2) 0.0141(14) 0.0021(12) 0.0115(11)
N12 0.0281(13) 0.084(2) 0.0253(15) 0.0233(15) 0.0111(11) 0.0246(14)
N13 0.0269(12) 0.0231(13) 0.0172(12) 0.0084(10) 0.0055(9) 0.0038(9)
N14 0.0333(14) 0.057(2) 0.046(2) 0.0102(16) 0.0105(13) 0.0212(13)
C1 0.0225(13) 0.0234(16) 0.0184(15) 0.0062(12) 0.0013(11) 0.0014(11)
C2 0.0281(14) 0.0226(16) 0.0218(15) 0.0061(12) 0.0060(12) 0.0004(11)
C3 0.0249(14) 0.0277(17) 0.0208(16) 0.0009(13) 0.0025(12) 0.0011(11)
C4 0.0260(14) 0.0203(16) 0.0200(15) -0.0016(12) -0.0048(11) 0.0035(11)
C5 0.0302(15) 0.0302(18) 0.0249(17) -0.0016(14) -0.0024(12) 0.0083(12)
C6 0.0382(17) 0.0244(18) 0.0319(19) -0.0013(14) -0.0070(14) 0.0106(13)
C7 0.058(2) 0.0253(18) 0.036(2) 0.0123(15) 0.0000(16) 0.0089(15)
C8 0.0490(18) 0.0271(18) 0.0333(19) 0.0147(15) 0.0079(15) 0.0105(14)
C9 0.0304(14) 0.0181(15) 0.0203(15) 0.0037(12) -0.0022(12) 0.0021(11)
C10 0.0265(13) 0.0156(14) 0.0193(15) 0.0045(12) 0.0019(11) 0.0018(10)
C11 0.0268(13) 0.0195(15) 0.0215(15) 0.0093(12) -0.0007(11) -0.0026(11)
C12 0.0253(13) 0.0246(16) 0.0236(16) 0.0095(13) 0.0038(12) -0.0047(11)
C13 0.0189(12) 0.0258(16) 0.0129(14) 0.0022(12) -0.0013(10) -0.0068(10)
C14 0.0238(13) 0.0322(17) 0.0189(15) 0.0041(13) 0.0030(11) -0.0103(11)
C15 0.0231(14) 0.0407(19) 0.0227(16) 0.0010(14) 0.0093(12) -0.0045(12)
C16 0.0296(15) 0.0360(19) 0.0280(18) 0.0046(14) 0.0112(13) 0.0063(13)
C17 0.0281(14) 0.0286(17) 0.0261(17) 0.0082(13) 0.0074(12) 0.0030(12)
C21 0.0193(12) 0.0252(16) 0.0155(14) 0.0065(12) 0.0047(10) 0.0054(10)
C22 0.0269(14) 0.0341(18) 0.0199(16) 0.0070(13) 0.0033(12) -0.0017(12)
C23 0.0251(14) 0.054(2) 0.0184(16) 0.0094(15) -0.0011(12) 0.0012(13)
C24 0.0303(15) 0.051(2) 0.0172(15) 0.0124(15) 0.0080(12) 0.0184(14)
C25 0.0314(16) 0.079(3) 0.0255(18) 0.0228(19) 0.0069(14) 0.0229(17)
C26 0.052(2) 0.069(3) 0.030(2) 0.0300(19) 0.0136(16) 0.0401(19)
C27 0.061(2) 0.041(2) 0.0244(18) 0.0176(16) 0.0167(16) 0.0305(17)
C28 0.0425(16) 0.0332(18) 0.0186(16) 0.0116(14) 0.0105(13) 0.0184(13)
C29 0.0301(14) 0.0314(17) 0.0116(14) 0.0078(12) 0.0080(11) 0.0165(12)
C30 0.0234(13) 0.0224(15) 0.0137(14) 0.0055(12) 0.0071(10) 0.0088(11)
C31 0.0288(13) 0.0163(14) 0.0182(14) 0.0069(11) 0.0081(11) 0.0081(10)
C32 0.0319(14) 0.0179(15) 0.0219(15) 0.0081(12) 0.0020(12) -0.0046(11)
C33 0.0242(13) 0.0169(14) 0.0152(14) 0.0005(11) 0.0045(11) 0.0007(10)
C34 0.0268(14) 0.0256(17) 0.0241(16) 0.0008(13) 0.0065(12) -0.0048(11)
C35 0.0191(13) 0.0321(18) 0.0252(17) -0.0068(13) 0.0006(12) 0.0042(12)
C36 0.0261(14) 0.0332(18) 0.0208(16) 0.0026(13) -0.0008(12) 0.0133(12)
C37 0.0276(14) 0.0235(16) 0.0179(15) 0.0071(12) 0.0037(11) 0.0080(11)
Zn3 0.01561(14) 0.01651(17) 0.02038(17) 0.00793(13) 0.00179(12) 0.00079(11)
Zn4 0.01611(14) 0.01922(17) 0.01970(17) 0.00888(13) 0.00390(12) 0.00202(11)
O3 0.0241(9) 0.0209(11) 0.0221(11) 0.0116(9) -0.0030(8) -0.0029(7)
O4 0.0225(9) 0.0187(10) 0.0221(10) 0.0105(8) 0.0084(8) 0.0035(7)
N5 0.0163(10) 0.0214(13) 0.0172(12) 0.0077(10) 0.0013(9) 0.0011(8)
N6 0.0172(10) 0.0200(12) 0.0174(12) 0.0053(10) 0.0036(9) 0.0008(8)
N7 0.0159(10) 0.0150(12) 0.0236(13) 0.0064(10) 0.0043(9) 0.0012(8)
N8 0.0183(10) 0.0223(13) 0.0192(12) 0.0071(10) 0.0035(9) 0.0004(9)
N15 0.0190(10) 0.0213(13) 0.0223(13) 0.0113(10) 0.0048(9) 0.0025(9)
N16 0.0270(12) 0.0188(13) 0.0331(15) 0.0140(11) 0.0116(11) 0.0057(9)
N17 0.0278(13) 0.0302(16) 0.058(2) 0.0189(14) 0.0168(13) 0.0004(11)
N18 0.0219(12) 0.063(2) 0.0278(16) 0.0106(14) 0.0001(11) -0.0070(12)
N19 0.0292(13) 0.0237(14) 0.0216(13) 0.0108(11) 0.0021(10) -0.0009(10)
N20 0.0248(13) 0.0504(19) 0.057(2) 0.0207(16) -0.0024(13) -0.0094(12)
C41 0.0157(11) 0.0199(14) 0.0143(13) 0.0046(11) 0.0010(10) -0.0026(9)
C42 0.0251(13) 0.0190(15) 0.0215(15) 0.0058(12) 0.0058(11) 0.0048(10)
C43 0.0244(13) 0.0298(17) 0.0223(16) 0.0062(13) 0.0089(12) 0.0033(11)
C44 0.0213(13) 0.0256(16) 0.0191(15) 0.0082(12) 0.0036(11) -0.0020(10)
C45 0.0301(15) 0.041(2) 0.0250(17) 0.0141(15) 0.0130(13) -0.0004(13)
C46 0.0418(17) 0.039(2) 0.0255(17) 0.0166(15) 0.0098(14) -0.0076(14)
C47 0.0389(16) 0.0279(17) 0.0269(17) 0.0155(14) 0.0029(13) -0.0055(12)
C48 0.0295(14) 0.0240(16) 0.0194(15) 0.0077(12) 0.0036(12) -0.0002(11)
C49 0.0187(12) 0.0211(15) 0.0169(14) 0.0064(12) -0.0004(10) -0.0036(10)
C50 0.0155(11) 0.0177(14) 0.0163(14) 0.0057(11) 0.0019(10) -0.0019(9)
C51 0.0201(12) 0.0139(14) 0.0217(15) 0.0080(11) 0.0006(11) 0.0005(10)
C52 0.0233(13) 0.0182(15) 0.0289(16) 0.0104(12) 0.0073(12) 0.0044(10)
C53 0.0167(12) 0.0205(15) 0.0184(14) 0.0017(11) 0.0033(10) -0.0003(10)
C54 0.0216(13) 0.0245(16) 0.0240(16) 0.0037(13) 0.0034(11) 0.0017(11)
C55 0.0184(13) 0.0322(18) 0.0302(17) 0.0021(14) 0.0079(12) 0.0000(11)
C56 0.0255(14) 0.0311(17) 0.0188(15) 0.0015(13) 0.0089(11) -0.0084(11)
C57 0.0272(14) 0.0239(16) 0.0182(15) 0.0062(12) 0.0019(11) -0.0040(11)
C61 0.0205(12) 0.0232(15) 0.0153(14) 0.0056(11) 0.0034(10) -0.0003(10)
C62 0.0249(13) 0.0275(16) 0.0213(15) 0.0128(13) -0.0012(11) 0.0008(11)
C63 0.0214(13) 0.0272(16) 0.0189(15) 0.0070(12) -0.0008(11) 0.0021(11)
C64 0.0221(13) 0.0224(15) 0.0162(14) 0.0019(11) 0.0072(11) -0.0021(10)
C65 0.0225(13) 0.0258(16) 0.0224(15) 0.0018(13) 0.0064(11) -0.0030(11)
C66 0.0293(14) 0.0206(16) 0.0249(16) -0.0007(12) 0.0117(12) -0.0077(11)
C67 0.0384(16) 0.0221(16) 0.0253(17) 0.0099(13) 0.0109(13) -0.0005(12)
C68 0.0310(14) 0.0221(16) 0.0206(15) 0.0078(12) 0.0030(12) -0.0010(11)
C69 0.0238(13) 0.0174(14) 0.0171(14) 0.0044(11) 0.0054(11) -0.0008(10)
C70 0.0193(12) 0.0192(14) 0.0170(14) 0.0072(11) 0.0035(10) 0.0014(10)
C71 0.0219(12) 0.0180(14) 0.0181(14) 0.0092(11) 0.0064(11) 0.0034(10)
C72 0.0188(12) 0.0223(15) 0.0216(15) 0.0109(12) 0.0028(11) 0.0053(10)
C73 0.0181(12) 0.0204(15) 0.0112(13) 0.0003(11) 0.0041(10) 0.0047(10)
C74 0.0188(12) 0.0288(17) 0.0190(15) 0.0038(12) 0.0022(11) 0.0069(11)
C75 0.0154(12) 0.0369(18) 0.0211(16) 0.0025(13) -0.0013(11) 0.0023(11)
C76 0.0207(13) 0.0345(18) 0.0242(16) 0.0051(13) 0.0006(12) -0.0098(11)
C77 0.0253(13) 0.0254(16) 0.0195(15) 0.0059(12) -0.0001(11) -0.0041(11)

loop_
_atom_type_symbol
_atom_type_description
_atom_type_scat_dispersion_real
_atom_type_scat_dispersion_imag
_atom_type_scat_source
C C 0.0033 0.0016 'International Tables Vol C Tables 4.2.6.8 and 6.1.1.4'
H H 0.0000 0.0000 'International Tables Vol C Tables 4.2.6.8 and 6.1.1.4'
N N 0.0061 0.0033 'International Tables Vol C Tables 4.2.6.8 and 6.1.1.4'
O O 0.0106 0.0060 'International Tables Vol C Tables 4.2.6.8 and 6.1.1.4'
Zn Zn 0.2839 1.4301 'International Tables Vol C Tables 4.2.6.8 and 6.1.1.4'

loop_
_geom_angle_atom_site_label_1
_geom_angle_atom_site_label_2
_geom_angle_atom_site_label_3
_geom_angle
_geom_angle_site_symmetry_1
_geom_angle_site_symmetry_3
_geom_angle_publ_flag
O1 Zn1 N1 88.62(8) . . ?
O1 Zn1 N9 105.79(8) . . ?
N1 Zn1 N9 102.70(8) . . ?
O1 Zn1 O2 98.85(7) . . ?
N1 Zn1 O2 171.17(7) . . ?
N9 Zn1 O2 79.88(7) . . ?
O1 Zn1 N2 143.70(8) . . ?
N1 Zn1 N2 78.38(8) . . ?
N9 Zn1 N2 110.07(8) . . ?
O2 Zn1 N2 92.80(7) . . ?
N12 Zn2 N3 112.83(10) . . ?
N12 Zn2 O2 105.60(9) . . ?
N3 Zn2 O2 85.86(8) . . ?
N12 Zn2 N9 106.49(10) . . ?
N3 Zn2 N9 140.51(8) . . ?
O2 Zn2 N9 80.25(8) . . ?
N12 Zn2 N4 105.85(10) . . ?
N3 Zn2 N4 79.86(8) . . ?
O2 Zn2 N4 148.45(7) . . ?
N9 Zn2 N4 93.14(8) . . ?
C1 O1 Zn1 125.56(17) . . ?
C21 O2 Zn2 126.22(17) . . ?
C21 O2 Zn1 135.10(17) . . ?
Zn2 O2 Zn1 98.64(7) . . ?
C11 N1 C12 118.7(2) . . ?
C11 N1 Zn1 125.29(18) . . ?
C12 N1 Zn1 115.81(16) . . ?
C17 N2 C13 118.5(2) . . ?
C17 N2 Zn1 125.93(18) . . ?
C13 N2 Zn1 115.56(16) . . ?
C31 N3 C32 117.7(2) . . ?
C31 N3 Zn2 127.67(18) . . ?
C32 N3 Zn2 114.62(16) . . ?
C33 N4 C37 118.3(2) . . ?
C33 N4 Zn2 114.20(16) . . ?
C37 N4 Zn2 127.19(18) . . ?
N10 N9 Zn1 115.50(19) . . ?
N10 N9 Zn2 118.49(17) . . ?
Zn1 N9 Zn2 99.29(8) . . ?
N11 N10 N9 178.6(3) . . ?
N13 N12 Zn2 133.9(2) . . ?
N14 N13 N12 175.8(3) . . ?
O1 C1 C10 125.4(2) . . ?
O1 C1 C2 116.5(2) . . ?
C10 C1 C2 118.1(2) . . ?
C3 C2 C1 122.0(3) . . ?
C3 C2 H2 119.0 . . ?
C1 C2 H2 119.0 . . ?
C2 C3 C4 121.4(3) . . ?
C2 C3 H3 119.3 . . ?
C4 C3 H3 119.3 . . ?
C9 C4 C5 120.1(3) . . ?
C9 C4 C3 119.2(2) . . ?
C5 C4 C3 120.8(3) . . ?
C6 C5 C4 121.2(3) . . ?
C6 C5 H5 119.4 . . ?
C4 C5 H5 119.4 . . ?
C5 C6 C7 119.3(3) . . ?
C5 C6 H6 120.3 . . ?
C7 C6 H6 120.3 . . ?
C6 C7 C8 121.4(3) . . ?
C6 C7 H7 119.3 . . ?
C8 C7 H7 119.3 . . ?
C7 C8 C9 120.7(3) . . ?
C7 C8 H8 119.6 . . ?
C9 C8 H8 119.6 . . ?
C4 C9 C8 117.3(2) . . ?
C4 C9 C10 119.2(2) . . ?
C8 C9 C10 123.4(3) . . ?
C1 C10 C11 121.4(2) . . ?
C1 C10 C9 119.9(2) . . ?
C11 C10 C9 118.6(2) . . ?
N1 C11 C10 125.2(2) . . ?
N1 C11 H11 117.4 . . ?
C10 C11 H11 117.4 . . ?
N1 C12 C13 110.2(2) . . ?
N1 C12 H12A 109.6 . . ?
C13 C12 H12A 109.6 . . ?
N1 C12 H12B 109.6 . . ?
C13 C12 H12B 109.6 . . ?
H12A C12 H12B 108.1 . . ?
N2 C13 C14 121.5(2) . . ?
N2 C13 C12 117.4(2) . . ?
C14 C13 C12 121.0(2) . . ?
C15 C14 C13 119.1(3) . . ?
C15 C14 H14 120.4 . . ?
C13 C14 H14 120.4 . . ?
C14 C15 C16 119.2(3) . . ?
C14 C15 H15 120.4 . . ?
C16 C15 H15 120.4 . . ?
C17 C16 C15 118.6(3) . . ?
C17 C16 H16 120.7 . . ?
C15 C16 H16 120.7 . . ?
N2 C17 C16 122.9(3) . . ?
N2 C17 H17 118.6 . . ?
C16 C17 H17 118.6 . . ?
O2 C21 C30 123.6(2) . . ?
O2 C21 C22 117.5(2) . . ?
C30 C21 C22 118.9(2) . . ?
C23 C22 C21 121.4(3) . . ?
C23 C22 H22 119.3 . . ?
C21 C22 H22 119.3 . . ?
C22 C23 C24 121.1(3) . . ?
C22 C23 H23 119.4 . . ?
C24 C23 H23 119.4 . . ?
C29 C24 C23 119.3(2) . . ?
C29 C24 C25 119.2(3) . . ?
C23 C24 C25 121.4(3) . . ?
C26 C25 C24 121.6(3) . . ?
C26 C25 H25 119.2 . . ?
C24 C25 H25 119.2 . . ?
C25 C26 C27 119.3(3) . . ?
C25 C26 H26 120.3 . . ?
C27 C26 H26 120.3 . . ?
C28 C27 C26 121.2(3) . . ?
C28 C27 H27 119.4 . . ?
C26 C27 H27 119.4 . . ?
C27 C28 C29 120.9(3) . . ?
C27 C28 H28 119.5 . . ?
C29 C28 H28 119.5 . . ?
C24 C29 C28 117.8(2) . . ?
C24 C29 C30 119.0(3) . . ?
C28 C29 C30 123.2(3) . . ?
C21 C30 C31 122.2(2) . . ?
C21 C30 C29 119.9(2) . . ?
C31 C30 C29 117.9(2) . . ?
N3 C31 C30 126.8(2) . . ?
N3 C31 H31 116.6 . . ?
C30 C31 H31 116.6 . . ?
N3 C32 C33 111.1(2) . . ?
N3 C32 H32A 109.4 . . ?
C33 C32 H32A 109.4 . . ?
N3 C32 H32B 109.4 . . ?
C33 C32 H32B 109.4 . . ?
H32A C32 H32B 108.0 . . ?
N4 C33 C34 121.9(2) . . ?
N4 C33 C32 116.8(2) . . ?
C34 C33 C32 121.3(2) . . ?
C35 C34 C33 119.3(3) . . ?
C35 C34 H34 120.4 . . ?
C33 C34 H34 120.4 . . ?
C34 C35 C36 119.0(2) . . ?
C34 C35 H35 120.5 . . ?
C36 C35 H35 120.5 . . ?
C37 C36 C35 118.7(3) . . ?
C37 C36 H36 120.7 . . ?
C35 C36 H36 120.7 . . ?
N4 C37 C36 122.8(3) . . ?
N4 C37 H37 118.6 . . ?
C36 C37 H37 118.6 . . ?
O3 Zn3 N5 88.97(8) . . ?
O3 Zn3 N15 104.56(8) . . ?
N5 Zn3 N15 104.16(8) . . ?
O3 Zn3 O4 96.76(7) . . ?
N5 Zn3 O4 172.02(7) . . ?
N15 Zn3 O4 79.83(7) . . ?
O3 Zn3 N6 143.52(8) . . ?
N5 Zn3 N6 78.54(8) . . ?
N15 Zn3 N6 111.68(8) . . ?
O4 Zn3 N6 93.59(7) . . ?
N18 Zn4 N7 107.82(10) . . ?
N18 Zn4 O4 107.46(9) . . ?
N7 Zn4 O4 85.44(7) . . ?
N18 Zn4 N15 111.01(10) . . ?
N7 Zn4 N15 141.02(9) . . ?
O4 Zn4 N15 80.03(8) . . ?
N18 Zn4 N8 103.26(9) . . ?
N7 Zn4 N8 80.05(8) . . ?
O4 Zn4 N8 148.79(8) . . ?
N15 Zn4 N8 94.15(8) . . ?
C61 O3 Zn3 126.20(16) . . ?
C41 O4 Zn4 127.85(16) . . ?
C41 O4 Zn3 132.71(16) . . ?
Zn4 O4 Zn3 99.42(7) . . ?
C71 N5 C72 118.4(2) . . ?
C71 N5 Zn3 125.10(17) . . ?
C72 N5 Zn3 115.85(16) . . ?
C73 N6 C77 118.0(2) . . ?
C73 N6 Zn3 115.73(16) . . ?
C77 N6 Zn3 126.23(17) . . ?
C51 N7 C52 117.3(2) . . ?
C51 N7 Zn4 127.96(16) . . ?
C52 N7 Zn4 114.70(16) . . ?
C53 N8 C57 119.0(2) . . ?
C53 N8 Zn4 113.68(16) . . ?
C57 N8 Zn4 127.17(17) . . ?
N16 N15 Zn4 117.79(15) . . ?
N16 N15 Zn3 114.09(18) . . ?
Zn4 N15 Zn3 99.35(9) . . ?
N17 N16 N15 178.6(3) . . ?
N19 N18 Zn4 135.2(2) . . ?
N20 N19 N18 176.3(3) . . ?
O4 C41 C50 123.1(2) . . ?
O4 C41 C42 118.1(2) . . ?
C50 C41 C42 118.7(2) . . ?
C43 C42 C41 121.5(2) . . ?
C43 C42 H42 119.2 . . ?
C41 C42 H42 119.2 . . ?
C42 C43 C44 121.5(2) . . ?
C42 C43 H43 119.2 . . ?
C44 C43 H43 119.2 . . ?
C43 C44 C45 121.0(2) . . ?
C43 C44 C49 118.7(2) . . ?
C45 C44 C49 120.2(2) . . ?
C46 C45 C44 121.0(3) . . ?
C46 C45 H45 119.5 . . ?
C44 C45 H45 119.5 . . ?
C45 C46 C47 119.5(3) . . ?
C45 C46 H46 120.2 . . ?
C47 C46 H46 120.2 . . ?
C48 C47 C46 121.0(3) . . ?
C48 C47 H47 119.5 . . ?
C46 C47 H47 119.5 . . ?
C47 C48 C49 121.5(3) . . ?
C47 C48 H48 119.3 . . ?
C49 C48 H48 119.3 . . ?
C48 C49 C44 116.8(2) . . ?
C48 C49 C50 123.6(2) . . ?
C44 C49 C50 119.5(2) . . ?
C41 C50 C51 122.1(2) . . ?
C41 C50 C49 119.6(2) . . ?
C51 C50 C49 118.2(2) . . ?
N7 C51 C50 126.9(2) . . ?
N7 C51 H51 116.6 . . ?
C50 C51 H51 116.6 . . ?
N7 C52 C53 111.0(2) . . ?
N7 C52 H52A 109.4 . . ?
C53 C52 H52A 109.4 . . ?
N7 C52 H52B 109.4 . . ?
C53 C52 H52B 109.4 . . ?
H52A C52 H52B 108.0 . . ?
N8 C53 C54 121.6(2) . . ?
N8 C53 C52 117.7(2) . . ?
C54 C53 C52 120.7(2) . . ?
C55 C54 C53 118.9(3) . . ?
C55 C54 H54 120.5 . . ?
C53 C54 H54 120.5 . . ?
C56 C55 C54 119.4(2) . . ?
C56 C55 H55 120.3 . . ?
C54 C55 H55 120.3 . . ?
C55 C56 C57 118.8(3) . . ?
C55 C56 H56 120.6 . . ?
C57 C56 H56 120.6 . . ?
N8 C57 C56 122.3(2) . . ?
N8 C57 H57 118.8 . . ?
C56 C57 H57 118.8 . . ?
O3 C61 C70 125.5(2) . . ?
O3 C61 C62 116.7(2) . . ?
C70 C61 C62 117.8(2) . . ?
C63 C62 C61 122.1(2) . . ?
C63 C62 H62 118.9 . . ?
C61 C62 H62 118.9 . . ?
C62 C63 C64 121.6(2) . . ?
C62 C63 H63 119.2 . . ?
C64 C63 H63 119.2 . . ?
C65 C64 C63 121.1(2) . . ?
C65 C64 C69 119.8(2) . . ?
C63 C64 C69 119.1(2) . . ?
C66 C65 C64 121.5(3) . . ?
C66 C65 H65 119.3 . . ?
C64 C65 H65 119.3 . . ?
C65 C66 C67 119.2(3) . . ?
C65 C66 H66 120.4 . . ?
C67 C66 H66 120.4 . . ?
C68 C67 C66 120.7(3) . . ?
C68 C67 H67 119.6 . . ?
C66 C67 H67 119.6 . . ?
C67 C68 C69 121.9(3) . . ?
C67 C68 H68 119.0 . . ?
C69 C68 H68 119.0 . . ?
C68 C69 C64 116.9(2) . . ?
C68 C69 C70 123.9(2) . . ?
C64 C69 C70 119.1(2) . . ?
C61 C70 C71 121.4(2) . . ?
C61 C70 C69 120.1(2) . . ?
C71 C70 C69 118.4(2) . . ?
N5 C71 C70 125.5(2) . . ?
N5 C71 H71 117.2 . . ?
C70 C71 H71 117.2 . . ?
N5 C72 C73 110.5(2) . . ?
N5 C72 H72A 109.6 . . ?
C73 C72 H72A 109.6 . . ?
N5 C72 H72B 109.6 . . ?
C73 C72 H72B 109.6 . . ?
H72A C72 H72B 108.1 . . ?
N6 C73 C74 122.3(2) . . ?
N6 C73 C72 117.2(2) . . ?
C74 C73 C72 120.5(2) . . ?
C73 C74 C75 118.9(3) . . ?
C73 C74 H74 120.5 . . ?
C75 C74 H74 120.5 . . ?
C76 C75 C74 118.9(2) . . ?
C76 C75 H75 120.6 . . ?
C74 C75 H75 120.6 . . ?
C77 C76 C75 119.3(3) . . ?
C77 C76 H76 120.4 . . ?
C75 C76 H76 120.4 . . ?
N6 C77 C76 122.6(3) . . ?
N6 C77 H77 118.7 . . ?
C76 C77 H77 118.7 . . ?

loop_
_geom_bond_atom_site_label_1
_geom_bond_atom_site_label_2
_geom_bond_distance
_geom_bond_site_symmetry_2
_geom_bond_publ_flag
Zn1 O1 1.9518(18) . ?
Zn1 N1 2.069(2) . ?
Zn1 N9 2.086(2) . ?
Zn1 O2 2.1073(17) . ?
Zn1 N2 2.111(2) . ?
Zn2 N12 1.980(2) . ?
Zn2 N3 2.037(2) . ?
Zn2 O2 2.0881(18) . ?
Zn2 N9 2.089(2) . ?
Zn2 N4 2.128(2) . ?
O1 C1 1.308(3) . ?
O2 C21 1.329(3) . ?
N1 C11 1.283(3) . ?
N1 C12 1.456(3) . ?
N2 C17 1.345(3) . ?
N2 C13 1.348(3) . ?
N3 C31 1.279(3) . ?
N3 C32 1.466(3) . ?
N4 C33 1.340(3) . ?
N4 C37 1.348(3) . ?
N9 N10 1.220(3) . ?
N10 N11 1.146(3) . ?
N12 N13 1.167(3) . ?
N13 N14 1.147(3) . ?
C1 C10 1.414(4) . ?
C1 C2 1.436(3) . ?
C2 C3 1.354(4) . ?
C2 H2 0.9300 . ?
C3 C4 1.424(4) . ?
C3 H3 0.9300 . ?
C4 C9 1.415(4) . ?
C4 C5 1.417(4) . ?
C5 C6 1.362(4) . ?
C5 H5 0.9300 . ?
C6 C7 1.386(4) . ?
C6 H6 0.9300 . ?
C7 C8 1.386(4) . ?
C7 H7 0.9300 . ?
C8 C9 1.415(4) . ?
C8 H8 0.9300 . ?
C9 C10 1.459(3) . ?
C10 C11 1.442(4) . ?
C11 H11 0.9300 . ?
C12 C13 1.501(4) . ?
C12 H12A 0.9700 . ?
C12 H12B 0.9700 . ?
C13 C14 1.390(3) . ?
C14 C15 1.380(4) . ?
C14 H14 0.9300 . ?
C15 C16 1.386(4) . ?
C15 H15 0.9300 . ?
C16 C17 1.373(4) . ?
C16 H16 0.9300 . ?
C17 H17 0.9300 . ?
C21 C30 1.398(4) . ?
C21 C22 1.429(4) . ?
C22 C23 1.361(4) . ?
C22 H22 0.9300 . ?
C23 C24 1.419(4) . ?
C23 H23 0.9300 . ?
C24 C29 1.415(4) . ?
C24 C25 1.429(4) . ?
C25 C26 1.356(5) . ?
C25 H25 0.9300 . ?
C26 C27 1.394(5) . ?
C26 H26 0.9300 . ?
C27 C28 1.379(4) . ?
C27 H27 0.9300 . ?
C28 C29 1.418(4) . ?
C28 H28 0.9300 . ?
C29 C30 1.457(3) . ?
C30 C31 1.444(4) . ?
C31 H31 0.9300 . ?
C32 C33 1.502(3) . ?
C32 H32A 0.9700 . ?
C32 H32B 0.9700 . ?
C33 C34 1.387(3) . ?
C34 C35 1.377(4) . ?
C34 H34 0.9300 . ?
C35 C36 1.386(4) . ?
C35 H35 0.9300 . ?
C36 C37 1.371(4) . ?
C36 H36 0.9300 . ?
C37 H37 0.9300 . ?
Zn3 O3 1.9521(18) . ?
Zn3 N5 2.068(2) . ?
Zn3 N15 2.096(2) . ?
Zn3 O4 2.0968(17) . ?
Zn3 N6 2.1096(19) . ?
Zn4 N18 1.985(3) . ?
Zn4 N7 2.034(2) . ?
Zn4 O4 2.0905(18) . ?
Zn4 N15 2.094(2) . ?
Zn4 N8 2.133(2) . ?
O3 C61 1.305(3) . ?
O4 C41 1.325(3) . ?
N5 C71 1.284(3) . ?
N5 C72 1.455(3) . ?
N6 C73 1.345(3) . ?
N6 C77 1.351(3) . ?
N7 C51 1.284(3) . ?
N7 C52 1.465(3) . ?
N8 C53 1.335(3) . ?
N8 C57 1.347(3) . ?
N15 N16 1.224(3) . ?
N16 N17 1.140(3) . ?
N18 N19 1.166(3) . ?
N19 N20 1.153(3) . ?
C41 C50 1.405(3) . ?
C41 C42 1.430(3) . ?
C42 C43 1.357(4) . ?
C42 H42 0.9300 . ?
C43 C44 1.416(4) . ?
C43 H43 0.9300 . ?
C44 C45 1.423(4) . ?
C44 C49 1.423(3) . ?
C45 C46 1.356(4) . ?
C45 H45 0.9300 . ?
C46 C47 1.402(4) . ?
C46 H46 0.9300 . ?
C47 C48 1.376(4) . ?
C47 H47 0.9300 . ?
C48 C49 1.418(3) . ?
C48 H48 0.9300 . ?
C49 C50 1.448(3) . ?
C50 C51 1.445(3) . ?
C51 H51 0.9300 . ?
C52 C53 1.504(3) . ?
C52 H52A 0.9700 . ?
C52 H52B 0.9700 . ?
C53 C54 1.395(3) . ?
C54 C55 1.381(4) . ?
C54 H54 0.9300 . ?
C55 C56 1.377(4) . ?
C55 H55 0.9300 . ?
C56 C57 1.379(3) . ?
C56 H56 0.9300 . ?
C57 H57 0.9300 . ?
C61 C70 1.417(3) . ?
C61 C62 1.437(3) . ?
C62 C63 1.353(4) . ?
C62 H62 0.9300 . ?
C63 C64 1.419(4) . ?
C63 H63 0.9300 . ?
C64 C65 1.418(4) . ?
C64 C69 1.421(3) . ?
C65 C66 1.365(4) . ?
C65 H65 0.9300 . ?
C66 C67 1.396(4) . ?
C66 H66 0.9300 . ?
C67 C68 1.377(4) . ?
C67 H67 0.9300 . ?
C68 C69 1.414(4) . ?
C68 H68 0.9300 . ?
C69 C70 1.458(3) . ?
C70 C71 1.436(3) . ?
C71 H71 0.9300 . ?
C72 C73 1.509(3) . ?
C72 H72A 0.9700 . ?
C72 H72B 0.9700 . ?
C73 C74 1.386(3) . ?
C74 C75 1.387(4) . ?
C74 H74 0.9300 . ?
C75 C76 1.377(4) . ?
C75 H75 0.9300 . ?
C76 C77 1.375(3) . ?
C76 H76 0.9300 . ?
C77 H77 0.9300 . ?

loop_
_geom_torsion_atom_site_label_1
_geom_torsion_atom_site_label_2
_geom_torsion_atom_site_label_3
_geom_torsion_atom_site_label_4
_geom_torsion
_geom_torsion_site_symmetry_1
_geom_torsion_site_symmetry_2
_geom_torsion_site_symmetry_3
_geom_torsion_site_symmetry_4
_geom_torsion_publ_flag
Zn1 O1 C1 C10 27.1(4) . . . . ?
Zn1 O1 C1 C2 -154.02(19) . . . . ?
O1 C1 C2 C3 177.0(2) . . . . ?
C10 C1 C2 C3 -4.1(4) . . . . ?
C1 C2 C3 C4 1.5(4) . . . . ?
C2 C3 C4 C9 2.4(4) . . . . ?
C2 C3 C4 C5 -178.1(3) . . . . ?
C9 C4 C5 C6 -1.0(4) . . . . ?
C3 C4 C5 C6 179.5(3) . . . . ?
C4 C5 C6 C7 1.7(5) . . . . ?
C5 C6 C7 C8 -1.5(5) . . . . ?
C6 C7 C8 C9 0.5(5) . . . . ?
C5 C4 C9 C8 0.0(4) . . . . ?
C3 C4 C9 C8 179.5(3) . . . . ?
C5 C4 C9 C10 177.1(2) . . . . ?
C3 C4 C9 C10 -3.5(4) . . . . ?
C7 C8 C9 C4 0.2(4) . . . . ?
C7 C8 C9 C10 -176.7(3) . . . . ?
O1 C1 C10 C11 2.2(4) . . . . ?
C2 C1 C10 C11 -176.6(2) . . . . ?
O1 C1 C10 C9 -178.3(2) . . . . ?
C2 C1 C10 C9 2.8(4) . . . . ?
C4 C9 C10 C1 0.8(4) . . . . ?
C8 C9 C10 C1 177.7(3) . . . . ?
C4 C9 C10 C11 -179.7(2) . . . . ?
C8 C9 C10 C11 -2.9(4) . . . . ?
C12 N1 C11 C10 -179.5(2) . . . . ?
Zn1 N1 C11 C10 6.3(4) . . . . ?
C1 C10 C11 N1 -19.7(4) . . . . ?
C9 C10 C11 N1 160.9(3) . . . . ?
C11 N1 C12 C13 -156.9(2) . . . . ?
Zn1 N1 C12 C13 17.8(3) . . . . ?
C17 N2 C13 C14 -1.3(4) . . . . ?
Zn1 N2 C13 C14 177.1(2) . . . . ?
C17 N2 C13 C12 -179.0(2) . . . . ?
Zn1 N2 C13 C12 -0.5(3) . . . . ?
N1 C12 C13 N2 -11.1(3) . . . . ?
N1 C12 C13 C14 171.3(2) . . . . ?
N2 C13 C14 C15 3.3(4) . . . . ?
C12 C13 C14 C15 -179.1(3) . . . . ?
C13 C14 C15 C16 -2.4(4) . . . . ?
C14 C15 C16 C17 -0.4(4) . . . . ?
C13 N2 C17 C16 -1.6(4) . . . . ?
Zn1 N2 C17 C16 -179.9(2) . . . . ?
C15 C16 C17 N2 2.5(5) . . . . ?
Zn2 O2 C21 C30 21.7(3) . . . . ?
Zn1 O2 C21 C30 -160.92(18) . . . . ?
Zn2 O2 C21 C22 -159.73(18) . . . . ?
Zn1 O2 C21 C22 17.7(3) . . . . ?
O2 C21 C22 C23 175.0(2) . . . . ?
C30 C21 C22 C23 -6.3(4) . . . . ?
C21 C22 C23 C24 3.0(4) . . . . ?
C22 C23 C24 C29 2.0(4) . . . . ?
C22 C23 C24 C25 -179.8(3) . . . . ?
C29 C24 C25 C26 1.3(4) . . . . ?
C23 C24 C25 C26 -176.9(3) . . . . ?
C24 C25 C26 C27 -1.0(5) . . . . ?
C25 C26 C27 C28 0.0(5) . . . . ?
C26 C27 C28 C29 0.8(4) . . . . ?
C23 C24 C29 C28 177.7(3) . . . . ?
C25 C24 C29 C28 -0.5(4) . . . . ?
C23 C24 C29 C30 -3.6(4) . . . . ?
C25 C24 C29 C30 178.2(2) . . . . ?
C27 C28 C29 C24 -0.5(4) . . . . ?
C27 C28 C29 C30 -179.2(2) . . . . ?
O2 C21 C30 C31 6.1(4) . . . . ?
C22 C21 C30 C31 -172.5(2) . . . . ?
O2 C21 C30 C29 -176.8(2) . . . . ?
C22 C21 C30 C29 4.6(4) . . . . ?
C24 C29 C30 C21 0.2(4) . . . . ?
C28 C29 C30 C21 178.8(2) . . . . ?
C24 C29 C30 C31 177.4(2) . . . . ?
C28 C29 C30 C31 -3.9(4) . . . . ?
C32 N3 C31 C30 -178.3(2) . . . . ?
Zn2 N3 C31 C30 0.4(4) . . . . ?
C21 C30 C31 N3 -18.5(4) . . . . ?
C29 C30 C31 N3 164.3(2) . . . . ?
C31 N3 C32 C33 -161.4(2) . . . . ?
Zn2 N3 C32 C33 19.7(3) . . . . ?
C37 N4 C33 C34 1.0(4) . . . . ?
Zn2 N4 C33 C34 -173.3(2) . . . . ?
C37 N4 C33 C32 -176.3(2) . . . . ?
Zn2 N4 C33 C32 9.4(3) . . . . ?
N3 C32 C33 N4 -19.0(3) . . . . ?
N3 C32 C33 C34 163.7(2) . . . . ?
N4 C33 C34 C35 -0.7(4) . . . . ?
C32 C33 C34 C35 176.5(3) . . . . ?
C33 C34 C35 C36 -0.1(4) . . . . ?
C34 C35 C36 C37 0.5(4) . . . . ?
C33 N4 C37 C36 -0.5(4) . . . . ?
Zn2 N4 C37 C36 172.9(2) . . . . ?
C35 C36 C37 N4 -0.2(4) . . . . ?
Zn4 O4 C41 C50 -16.7(3) . . . . ?
Zn3 O4 C41 C50 161.24(18) . . . . ?
Zn4 O4 C41 C42 163.41(17) . . . . ?
Zn3 O4 C41 C42 -18.6(3) . . . . ?
O4 C41 C42 C43 -174.5(2) . . . . ?
C50 C41 C42 C43 5.6(4) . . . . ?
C41 C42 C43 C44 -1.4(4) . . . . ?
C42 C43 C44 C45 177.5(3) . . . . ?
C42 C43 C44 C49 -2.3(4) . . . . ?
C43 C44 C45 C46 -179.2(3) . . . . ?
C49 C44 C45 C46 0.6(4) . . . . ?
C44 C45 C46 C47 0.1(4) . . . . ?
C45 C46 C47 C48 -0.5(4) . . . . ?
C46 C47 C48 C49 0.1(4) . . . . ?
C47 C48 C49 C44 0.6(4) . . . . ?
C47 C48 C49 C50 177.6(3) . . . . ?
C43 C44 C49 C48 178.9(2) . . . . ?
C45 C44 C49 C48 -0.9(4) . . . . ?
C43 C44 C49 C50 1.7(4) . . . . ?
C45 C44 C49 C50 -178.1(2) . . . . ?
O4 C41 C50 C51 -9.2(4) . . . . ?
C42 C41 C50 C51 170.7(2) . . . . ?
O4 C41 C50 C49 174.1(2) . . . . ?
C42 C41 C50 C49 -6.0(4) . . . . ?
C48 C49 C50 C41 -174.5(2) . . . . ?
C44 C49 C50 C41 2.5(4) . . . . ?
C48 C49 C50 C51 8.7(4) . . . . ?
C44 C49 C50 C51 -174.3(2) . . . . ?
C52 N7 C51 C50 179.6(2) . . . . ?
Zn4 N7 C51 C50 3.0(4) . . . . ?
C41 C50 C51 N7 17.1(4) . . . . ?
C49 C50 C51 N7 -166.2(2) . . . . ?
C51 N7 C52 C53 164.2(2) . . . . ?
Zn4 N7 C52 C53 -18.8(3) . . . . ?
C57 N8 C53 C54 -0.2(4) . . . . ?
Zn4 N8 C53 C54 175.7(2) . . . . ?
C57 N8 C53 C52 177.4(2) . . . . ?
Zn4 N8 C53 C52 -6.7(3) . . . . ?
N7 C52 C53 N8 16.6(3) . . . . ?
N7 C52 C53 C54 -165.8(2) . . . . ?
N8 C53 C54 C55 -0.2(4) . . . . ?
C52 C53 C54 C55 -177.7(3) . . . . ?
C53 C54 C55 C56 0.6(4) . . . . ?
C54 C55 C56 C57 -0.7(4) . . . . ?
C53 N8 C57 C56 0.1(4) . . . . ?
Zn4 N8 C57 C56 -175.2(2) . . . . ?
C55 C56 C57 N8 0.3(4) . . . . ?
Zn3 O3 C61 C70 -23.9(4) . . . . ?
Zn3 O3 C61 C62 157.20(18) . . . . ?
O3 C61 C62 C63 -178.5(2) . . . . ?
C70 C61 C62 C63 2.6(4) . . . . ?
C61 C62 C63 C64 -0.3(4) . . . . ?
C62 C63 C64 C65 176.6(3) . . . . ?
C62 C63 C64 C69 -1.4(4) . . . . ?
C63 C64 C65 C66 -177.7(3) . . . . ?
C69 C64 C65 C66 0.3(4) . . . . ?
C64 C65 C66 C67 0.3(4) . . . . ?
C65 C66 C67 C68 -0.5(4) . . . . ?
C66 C67 C68 C69 0.1(4) . . . . ?
C67 C68 C69 C64 0.5(4) . . . . ?
C67 C68 C69 C70 176.9(3) . . . . ?
C65 C64 C69 C68 -0.7(4) . . . . ?
C63 C64 C69 C68 177.4(2) . . . . ?
C65 C64 C69 C70 -177.2(2) . . . . ?
C63 C64 C69 C70 0.8(4) . . . . ?
O3 C61 C70 C71 -3.8(4) . . . . ?
C62 C61 C70 C71 175.1(2) . . . . ?
O3 C61 C70 C69 178.0(2) . . . . ?
C62 C61 C70 C69 -3.1(4) . . . . ?
C68 C69 C70 C61 -174.8(2) . . . . ?
C64 C69 C70 C61 1.4(4) . . . . ?
C68 C69 C70 C71 6.9(4) . . . . ?
C64 C69 C70 C71 -176.8(2) . . . . ?
C72 N5 C71 C70 -178.5(2) . . . . ?
Zn3 N5 C71 C70 -7.8(4) . . . . ?
C61 C70 C71 N5 20.4(4) . . . . ?
C69 C70 C71 N5 -161.4(2) . . . . ?
C71 N5 C72 C73 155.8(2) . . . . ?
Zn3 N5 C72 C73 -15.7(3) . . . . ?
C77 N6 C73 C74 1.0(4) . . . . ?
Zn3 N6 C73 C74 -176.52(19) . . . . ?
C77 N6 C73 C72 -179.9(2) . . . . ?
Zn3 N6 C73 C72 2.6(3) . . . . ?
N5 C72 C73 N6 8.4(3) . . . . ?
N5 C72 C73 C74 -172.5(2) . . . . ?
N6 C73 C74 C75 -1.9(4) . . . . ?
C72 C73 C74 C75 179.0(2) . . . . ?
C73 C74 C75 C76 0.7(4) . . . . ?
C74 C75 C76 C77 1.2(4) . . . . ?
C73 N6 C77 C76 1.1(4) . . . . ?
Zn3 N6 C77 C76 178.3(2) . . . . ?
C75 C76 C77 N6 -2.2(4) . . . . ?
